data_7008782
loop_
_publ_author_name
'Albrecht, Markus'
'Osetska, Olga'
'Fr\"ohlich, Roland'

_publ_section_title
;
 2-[(8-Hydroxyquinolinyl)methylene]hydrazinecarboxamide: expanding the
 coordination sphere of 8-hydroxyquinoline for coordination of
 rare-earth metal(iii) ions
;
_journal_issue 23
_journal_name_full 'Dalton Transactions'
_journal_page_first 3757
_journal_paper_doi 10.1039/b507621h
_journal_year 2005
_chemical_formula_sum 'C26 H34 La2 N12 O20'
_chemical_formula_weight 1112.47
_chemical_name_systematic
;
?
;
_space_group_IT_number 14
_symmetry_cell_setting monoclinic
_symmetry_space_group_name_Hall '-P 2yn'
_symmetry_space_group_name_H-M 'P 1 21/n 1'
_atom_sites_solution_hydrogens 'at N from difmap. other geom'
_atom_sites_solution_primary direct
_atom_sites_solution_secondary difmap
_audit_creation_method SHELXL-97
_cell_angle_alpha 90.00
_cell_angle_beta 108.70(1)
_cell_angle_gamma 90.00
_cell_formula_units_Z 2
_cell_length_a 11.702(1)
_cell_length_b 13.526(1)
_cell_length_c 12.495(1)
_cell_measurement_temperature 198(2)
_cell_volume 1873.3(3)
_computing_cell_refinement 'Collect (Nonius B.V., 1998)'
_computing_data_collection 'Collect (Nonius B.V., 1998)'
_computing_data_reduction 'Denzo-SMN (Otwinowski & Minor, 1997)'
_computing_molecular_graphics 'SCHAKAL (Keller, 1997)'
_computing_publication_material 'SHELXL-97 (Sheldrick, 1997)'
_computing_structure_refinement 'SHELXL-97 (Sheldrick, 1997)'
_computing_structure_solution 'SHELXS-97 (Sheldrick, 1990)'
_diffrn_ambient_temperature 198(2)
_diffrn_measured_fraction_theta_full 0.996
_diffrn_measured_fraction_theta_max 0.996
_diffrn_measurement_device_type 'Nonius KappaCCD'
_diffrn_measurement_method '\w and \f scans'
_diffrn_radiation_monochromator graphite
_diffrn_radiation_source 'rotating anode Nonius FR591'
_diffrn_radiation_type MoK\a
_diffrn_radiation_wavelength 0.71073
_diffrn_reflns_av_R_equivalents 0.0441
_diffrn_reflns_av_sigmaI/netI 0.0328
_diffrn_reflns_limit_h_max 15
_diffrn_reflns_limit_h_min -14
_diffrn_reflns_limit_k_max 17
_diffrn_reflns_limit_k_min -15
_diffrn_reflns_limit_l_max 16
_diffrn_reflns_limit_l_min -12
_diffrn_reflns_number 17418
_diffrn_reflns_theta_full 27.92
_diffrn_reflns_theta_max 27.92
_diffrn_reflns_theta_min 2.56
_exptl_absorpt_coefficient_mu 2.349
_exptl_absorpt_correction_T_max 0.8719
_exptl_absorpt_correction_T_min 0.4935
_exptl_absorpt_correction_type empirical
_exptl_absorpt_process_details 'SORTAV (Blessing, 1995 & 1997)'
_exptl_crystal_colour orange
_exptl_crystal_density_diffrn 1.972
_exptl_crystal_density_method 'not measured'
_exptl_crystal_description needle
_exptl_crystal_F_000 1096
_exptl_crystal_size_max 0.35
_exptl_crystal_size_mid 0.06
_exptl_crystal_size_min 0.06
_refine_diff_density_max 0.481
_refine_diff_density_min -1.096
_refine_diff_density_rms 0.119
_refine_ls_extinction_method none
_refine_ls_goodness_of_fit_ref 1.064
_refine_ls_hydrogen_treatment mixed
_refine_ls_matrix_type full
_refine_ls_number_parameters 273
_refine_ls_number_reflns 4476
_refine_ls_number_restraints 0
_refine_ls_restrained_S_all 1.064
_refine_ls_R_factor_all 0.0493
_refine_ls_R_factor_gt 0.0399
_refine_ls_shift/su_max 0.001
_refine_ls_shift/su_mean 0.000
_refine_ls_structure_factor_coef Fsqd
_refine_ls_weighting_details 'calc w=1/[\s^2^(Fo^2^)+(0.0494P)^2^+4.3856P] where P=(Fo^2^+2Fc^2^)/3'
_refine_ls_weighting_scheme calc
_refine_ls_wR_factor_gt 0.0985
_refine_ls_wR_factor_ref 0.1028
_reflns_number_gt 3867
_reflns_number_total 4476
_reflns_threshold_expression >2sigma(I)
_cod_data_source_file b507621h.txt
_cod_data_source_block fro3205
_cod_original_sg_symbol_H-M P21/n
_cod_database_code 7008782

loop_
_symmetry_equiv_pos_as_xyz
'x, y, z'
'-x+1/2, y+1/2, -z+1/2'
'-x, -y, -z'
'x-1/2, -y-1/2, z-1/2'

loop_
_atom_site_label
_atom_site_type_symbol
_atom_site_fract_x
_atom_site_fract_y
_atom_site_fract_z
_atom_site_U_iso_or_equiv
_atom_site_adp_type
_atom_site_occupancy
_atom_site_symmetry_multiplicity
_atom_site_calc_flag
_atom_site_refinement_flags
_atom_site_disorder_assembly
_atom_site_disorder_group
La La 0.52986(2) 0.089229(16) 0.132806(19) 0.03051(9) Uani 1 1 d . . .
N11 N 0.4280(4) -0.0164(3) 0.2440(3) 0.0463(9) Uani 1 1 d . . .
C12 C 0.4212(5) -0.1147(4) 0.2211(4) 0.0467(11) Uani 1 1 d . . .
C13 C 0.4515(4) -0.1461(4) 0.1251(4) 0.0448(11) Uani 1 1 d . . .
O13 O 0.4812(3) -0.0774(2) 0.0609(3) 0.0457(8) Uani 1 1 d . . .
C14 C 0.4474(5) -0.2460(4) 0.1033(5) 0.0530(12) Uani 1 1 d . . .
H14 H 0.4691 -0.2697 0.0408 0.064 Uiso 1 1 calc R . .
C15 C 0.4111(5) -0.3144(4) 0.1727(5) 0.0591(14) Uani 1 1 d . . .
H15 H 0.4084 -0.3828 0.1544 0.071 Uiso 1 1 calc R . .
C16 C 0.3807(5) -0.2864(4) 0.2630(5) 0.0616(15) Uani 1 1 d . . .
H16 H 0.3578 -0.3340 0.3081 0.074 Uiso 1 1 calc R . .
C17 C 0.3833(5) -0.1828(4) 0.2903(5) 0.0551(13) Uani 1 1 d . . .
C18 C 0.3510(6) -0.1437(5) 0.3803(5) 0.0657(16) Uani 1 1 d . . .
H18 H 0.3263 -0.1870 0.4286 0.079 Uiso 1 1 calc R . .
C19 C 0.3544(6) -0.0462(5) 0.3993(5) 0.0641(15) Uani 1 1 d . . .
H19 H 0.3305 -0.0203 0.4596 0.077 Uiso 1 1 calc R . .
C20 C 0.3939(5) 0.0179(4) 0.3289(4) 0.0529(12) Uani 1 1 d . . .
C21 C 0.3998(5) 0.1240(5) 0.3449(5) 0.0534(12) Uani 1 1 d . . .
H21 H 0.3764 0.1551 0.4028 0.064 Uiso 1 1 calc R . .
N22 N 0.4387(4) 0.1735(3) 0.2761(4) 0.0494(10) Uani 1 1 d . . .
N23 N 0.4448(4) 0.2749(3) 0.2837(4) 0.0562(11) Uani 1 1 d . . .
H23 H 0.3965 0.3110 0.3299 0.067 Uiso 1 1 d R . .
C24 C 0.4920(5) 0.3193(4) 0.2089(5) 0.0513(12) Uani 1 1 d . . .
N25 N 0.5017(5) 0.4165(3) 0.2151(5) 0.0635(13) Uani 1 1 d . . .
H25A H 0.4935 0.4563 0.2888 0.095 Uiso 1 1 d R . .
H25B H 0.5378 0.4566 0.1531 0.095 Uiso 1 1 d R . .
O26 O 0.5216(3) 0.2674(3) 0.1392(3) 0.0521(9) Uani 1 1 d . . .
N31 N 0.7390(4) 0.0345(3) 0.3277(4) 0.0512(10) Uani 1 1 d . . .
O32 O 0.6733(4) 0.1058(3) 0.3338(3) 0.0593(10) Uani 1 1 d . . .
O33 O 0.7007(4) -0.0207(3) 0.2412(3) 0.0567(9) Uani 1 1 d . . .
O34 O 0.8359(4) 0.0185(4) 0.4018(4) 0.0812(14) Uani 1 1 d . . .
O41 O 0.7228(3) 0.1552(3) 0.1247(3) 0.0572(9) Uani 1 1 d . . .
H41 H 0.7657 0.1159 0.1021 0.086 Uiso 1 1 d R . .
C42 C 0.7812(6) 0.2498(5) 0.1473(6) 0.0699(17) Uani 1 1 d . . .
H42A H 0.7363 0.2975 0.0903 0.105 Uiso 1 1 calc R . .
H42B H 0.8637 0.2440 0.1446 0.105 Uiso 1 1 calc R . .
H42C H 0.7835 0.2725 0.2224 0.105 Uiso 1 1 calc R . .
O51 O 0.3182(4) 0.1194(3) 0.0380(3) 0.0627(10) Uani 1 1 d . . .
H51 H 0.2771 0.0672 0.0268 0.094 Uiso 1 1 d R . .
C52 C 0.2670(6) 0.1877(5) -0.0552(5) 0.0740(19) Uani 1 1 d . . .
H52A H 0.3056 0.2525 -0.0361 0.111 Uiso 1 1 calc R . .
H52B H 0.1801 0.1943 -0.0686 0.111 Uiso 1 1 calc R . .
H52C H 0.2807 0.1623 -0.1235 0.111 Uiso 1 1 calc R . .
N61 N 0.3673(3) 0.4323(2) 0.4546(3) 0.0290(7) Uani 1 1 d . . .
O62 O 0.4046(6) 0.3458(4) 0.4721(5) 0.1026(18) Uani 1 1 d . . .
O63 O 0.3355(5) 0.4732(4) 0.5324(5) 0.0913(15) Uani 1 1 d . . .
O64 O 0.3774(5) 0.4806(4) 0.3793(5) 0.0944(16) Uani 1 1 d . . .

loop_
_atom_site_aniso_label
_atom_site_aniso_U_11
_atom_site_aniso_U_22
_atom_site_aniso_U_33
_atom_site_aniso_U_23
_atom_site_aniso_U_13
_atom_site_aniso_U_12
La 0.02986(14) 0.02686(13) 0.03097(14) 0.00152(9) 0.00438(9) -0.00266(9)
N11 0.043(2) 0.048(2) 0.045(2) 0.0042(18) 0.0095(18) -0.0017(18)
C12 0.043(3) 0.046(3) 0.045(3) 0.007(2) 0.006(2) -0.007(2)
C13 0.045(3) 0.041(3) 0.041(2) 0.0093(19) 0.003(2) -0.006(2)
O13 0.055(2) 0.0356(17) 0.0434(18) 0.0045(13) 0.0112(15) -0.0081(14)
C14 0.056(3) 0.041(3) 0.055(3) 0.007(2) 0.008(2) -0.006(2)
C15 0.065(4) 0.044(3) 0.059(3) 0.012(2) 0.007(3) -0.008(3)
C16 0.063(3) 0.053(3) 0.061(3) 0.019(3) 0.009(3) -0.016(3)
C17 0.048(3) 0.059(3) 0.053(3) 0.015(3) 0.010(2) -0.012(2)
C18 0.065(4) 0.071(4) 0.064(4) 0.018(3) 0.024(3) -0.011(3)
C19 0.065(4) 0.079(4) 0.052(3) 0.008(3) 0.025(3) -0.007(3)
C20 0.048(3) 0.064(3) 0.048(3) 0.003(2) 0.016(2) -0.002(2)
C21 0.049(3) 0.064(3) 0.046(3) 0.002(2) 0.015(2) 0.002(3)
N22 0.043(2) 0.048(2) 0.052(2) 0.0006(19) 0.0081(19) 0.0007(18)
N23 0.056(3) 0.049(2) 0.061(3) -0.004(2) 0.015(2) 0.004(2)
C24 0.044(3) 0.048(3) 0.056(3) -0.001(2) 0.008(2) 0.000(2)
N25 0.068(3) 0.043(3) 0.073(3) -0.002(2) 0.014(3) 0.004(2)
O26 0.056(2) 0.0440(19) 0.055(2) -0.0041(16) 0.0157(17) -0.0014(16)
N31 0.047(2) 0.052(3) 0.046(2) 0.0006(19) 0.0031(19) 0.006(2)
O32 0.054(2) 0.063(2) 0.053(2) -0.0118(18) 0.0063(18) 0.0124(18)
O33 0.062(2) 0.0435(19) 0.053(2) -0.0043(16) 0.0031(18) 0.0025(17)
O34 0.066(3) 0.097(4) 0.060(3) -0.005(2) -0.009(2) 0.023(2)
O41 0.049(2) 0.051(2) 0.067(2) 0.0051(18) 0.0120(18) -0.0067(16)
C42 0.057(3) 0.066(4) 0.078(4) -0.013(3) 0.009(3) -0.024(3)
O51 0.048(2) 0.069(3) 0.061(2) 0.007(2) 0.0027(18) 0.0017(19)
C52 0.071(4) 0.084(5) 0.054(3) -0.003(3) 0.002(3) 0.031(4)
N61 0.0317(17) 0.0203(15) 0.0403(18) -0.0057(13) 0.0187(15) 0.0044(12)
O62 0.143(5) 0.074(3) 0.094(4) 0.001(3) 0.044(4) 0.025(3)
O63 0.095(4) 0.076(3) 0.110(4) -0.005(3) 0.043(3) 0.009(3)
O64 0.101(4) 0.077(3) 0.112(4) -0.005(3) 0.044(3) 0.005(3)

loop_
_atom_type_symbol
_atom_type_description
_atom_type_scat_dispersion_real
_atom_type_scat_dispersion_imag
_atom_type_scat_source
C C 0.0033 0.0016 'International Tables Vol C Tables 4.2.6.8 and 6.1.1.4'
H H 0.0000 0.0000 'International Tables Vol C Tables 4.2.6.8 and 6.1.1.4'
N N 0.0061 0.0033 'International Tables Vol C Tables 4.2.6.8 and 6.1.1.4'
O O 0.0106 0.0060 'International Tables Vol C Tables 4.2.6.8 and 6.1.1.4'
La La -0.2871 2.4523 'International Tables Vol C Tables 4.2.6.8 and 6.1.1.4'

loop_
_geom_angle_atom_site_label_1
_geom_angle_atom_site_label_2
_geom_angle_atom_site_label_3
_geom_angle
_geom_angle_site_symmetry_1
_geom_angle_site_symmetry_3
_geom_angle_publ_flag
O13 La O51 78.48(14) 3_655 . ?
O13 La O26 96.36(11) 3_655 . ?
O51 La O26 78.56(13) . . ?
O13 La O13 68.40(12) 3_655 . ?
O51 La O13 83.88(14) . . ?
O26 La O13 158.85(11) . . ?
O13 La O41 74.62(12) 3_655 . ?
O51 La O41 136.84(14) . . ?
O26 La O41 71.69(13) . . ?
O13 La O41 115.56(13) . . ?
O13 La O33 106.39(12) 3_655 . ?
O51 La O33 151.55(14) . . ?
O26 La O33 127.34(12) . . ?
O13 La O33 72.62(12) . . ?
O41 La O33 69.81(13) . . ?
O13 La N11 129.35(12) 3_655 . ?
O51 La N11 77.04(14) . . ?
O26 La N11 120.85(13) . . ?
O13 La N11 65.45(13) . . ?
O41 La N11 145.54(13) . . ?
O33 La N11 78.69(13) . . ?
O13 La O32 144.19(13) 3_655 . ?
O51 La O32 135.90(14) . . ?
O26 La O32 84.27(12) . . ?
O13 La O32 116.74(12) . . ?
O41 La O32 71.64(13) . . ?
O33 La O32 50.25(12) . . ?
N11 La O32 77.68(14) . . ?
O13 La N22 145.11(13) 3_655 . ?
O51 La N22 71.52(14) . . ?
O26 La N22 60.92(13) . . ?
O13 La N22 123.97(13) . . ?
O41 La N22 116.77(13) . . ?
O33 La N22 108.48(13) . . ?
N11 La N22 60.39(14) . . ?
O32 La N22 64.62(13) . . ?
O13 La N31 125.66(13) 3_655 . ?
O51 La N31 154.13(14) . . ?
O26 La N31 104.80(12) . . ?
O13 La N31 96.15(12) . . ?
O41 La N31 66.08(13) . . ?
O33 La N31 25.44(11) . . ?
N11 La N31 79.48(13) . . ?
O32 La N31 25.05(12) . . ?
N22 La N31 87.51(13) . . ?
O13 La La 34.50(7) 3_655 3_655 ?
O51 La La 79.35(11) . 3_655 ?
O26 La La 129.39(8) . 3_655 ?
O13 La La 33.89(8) . 3_655 ?
O41 La La 95.95(10) . 3_655 ?
O33 La La 89.27(8) . 3_655 ?
N11 La La 97.30(10) . 3_655 ?
O32 La La 139.51(8) . 3_655 ?
N22 La La 146.34(9) . 3_655 ?
N31 La La 114.52(9) . 3_655 ?
C20 N11 C12 119.8(5) . . ?
C20 N11 La 123.6(4) . . ?
C12 N11 La 116.2(3) . . ?
N11 C12 C13 117.2(4) . . ?
N11 C12 C17 120.9(5) . . ?
C13 C12 C17 121.9(5) . . ?
O13 C13 C14 124.1(5) . . ?
O13 C13 C12 118.6(4) . . ?
C14 C13 C12 117.3(5) . . ?
C13 O13 La 128.2(3) . 3_655 ?
C13 O13 La 119.8(3) . . ?
La O13 La 111.60(12) 3_655 . ?
C13 C14 C15 121.1(6) . . ?
C16 C15 C14 122.7(5) . . ?
C15 C16 C17 118.9(5) . . ?
C18 C17 C12 117.3(5) . . ?
C18 C17 C16 124.6(5) . . ?
C12 C17 C16 118.1(5) . . ?
C19 C18 C17 121.0(5) . . ?
C18 C19 C20 119.4(6) . . ?
N11 C20 C19 121.6(6) . . ?
N11 C20 C21 116.2(5) . . ?
C19 C20 C21 122.2(5) . . ?
N22 C21 C20 115.9(5) . . ?
C21 N22 N23 119.7(5) . . ?
C21 N22 La 122.8(4) . . ?
N23 N22 La 117.2(3) . . ?
C24 N23 N22 114.5(5) . . ?
O26 C24 N25 124.2(6) . . ?
O26 C24 N23 119.5(5) . . ?
N25 C24 N23 116.3(5) . . ?
C24 O26 La 127.3(3) . . ?
O34 N31 O32 121.6(5) . . ?
O34 N31 O33 121.6(5) . . ?
O32 N31 O33 116.7(4) . . ?
O34 N31 La 171.1(4) . . ?
O32 N31 La 59.5(2) . . ?
O33 N31 La 58.1(2) . . ?
N31 O32 La 95.5(3) . . ?
N31 O33 La 96.5(3) . . ?
C42 O41 La 134.5(4) . . ?
C52 O51 La 126.5(4) . . ?
O64 N61 O62 122.7(5) . . ?
O64 N61 O63 119.8(4) . . ?
O62 N61 O63 116.5(5) . . ?

loop_
_geom_bond_atom_site_label_1
_geom_bond_atom_site_label_2
_geom_bond_distance
_geom_bond_site_symmetry_2
_geom_bond_publ_flag
La O13 2.387(3) 3_655 ?
La O51 2.413(4) . ?
La O26 2.414(4) . ?
La O13 2.425(3) . ?
La O41 2.460(4) . ?
La O33 2.512(4) . ?
La N11 2.541(4) . ?
La O32 2.545(4) . ?
La N22 2.620(5) . ?
La N31 2.940(4) . ?
La La 3.9802(5) 3_655 ?
N11 C20 1.331(7) . ?
N11 C12 1.356(7) . ?
C12 C13 1.421(7) . ?
C12 C17 1.428(7) . ?
C13 O13 1.345(6) . ?
C13 C14 1.376(7) . ?
O13 La 2.387(3) 3_655 ?
C14 C15 1.423(7) . ?
C15 C16 1.342(9) . ?
C16 C17 1.439(8) . ?
C17 C18 1.400(9) . ?
C18 C19 1.339(10) . ?
C19 C20 1.414(8) . ?
C20 C21 1.448(8) . ?
C21 N22 1.283(7) . ?
N22 N23 1.375(6) . ?
N23 C24 1.367(7) . ?
C24 O26 1.252(6) . ?
C24 N25 1.319(7) . ?
N31 O34 1.232(5) . ?
N31 O32 1.251(6) . ?
N31 O33 1.271(5) . ?
O41 C42 1.435(7) . ?
O51 C52 1.456(7) . ?
N61 O64 1.182(6) . ?
N61 O62 1.244(6) . ?
N61 O63 1.273(6) . ?

loop_
_geom_torsion_atom_site_label_1
_geom_torsion_atom_site_label_2
_geom_torsion_atom_site_label_3
_geom_torsion_atom_site_label_4
_geom_torsion
_geom_torsion_site_symmetry_1
_geom_torsion_site_symmetry_2
_geom_torsion_site_symmetry_3
_geom_torsion_site_symmetry_4
_geom_torsion_publ_flag
O13 La N11 C20 -148.3(4) 3_655 . . . ?
O51 La N11 C20 -85.3(4) . . . . ?
O26 La N11 C20 -17.3(4) . . . . ?
O13 La N11 C20 -174.4(4) . . . . ?
O41 La N11 C20 85.6(5) . . . . ?
O33 La N11 C20 109.7(4) . . . . ?
O32 La N11 C20 58.3(4) . . . . ?
N22 La N11 C20 -9.4(4) . . . . ?
N31 La N11 C20 83.8(4) . . . . ?
La La N11 C20 -162.5(4) 3_655 . . . ?
O13 La N11 C12 38.9(4) 3_655 . . . ?
O51 La N11 C12 101.9(4) . . . . ?
O26 La N11 C12 169.9(3) . . . . ?
O13 La N11 C12 12.8(3) . . . . ?
O41 La N11 C12 -87.2(4) . . . . ?
O33 La N11 C12 -63.1(3) . . . . ?
O32 La N11 C12 -114.5(3) . . . . ?
N22 La N11 C12 177.8(4) . . . . ?
N31 La N11 C12 -89.0(3) . . . . ?
La La N11 C12 24.6(3) 3_655 . . . ?
C20 N11 C12 C13 176.1(5) . . . . ?
La N11 C12 C13 -10.8(6) . . . . ?
C20 N11 C12 C17 -3.0(7) . . . . ?
La N11 C12 C17 170.1(4) . . . . ?
N11 C12 C13 O13 -2.1(7) . . . . ?
C17 C12 C13 O13 177.0(5) . . . . ?
N11 C12 C13 C14 178.6(5) . . . . ?
C17 C12 C13 C14 -2.4(7) . . . . ?
C14 C13 O13 La 22.8(7) . . . 3_655 ?
C12 C13 O13 La -156.5(3) . . . 3_655 ?
C14 C13 O13 La -165.7(4) . . . . ?
C12 C13 O13 La 15.0(6) . . . . ?
O13 La O13 C13 -172.8(4) 3_655 . . . ?
O51 La O13 C13 -92.8(3) . . . . ?
O26 La O13 C13 -126.7(4) . . . . ?
O41 La O13 C13 127.6(3) . . . . ?
O33 La O13 C13 71.0(3) . . . . ?
N11 La O13 C13 -14.3(3) . . . . ?
O32 La O13 C13 46.2(4) . . . . ?
N22 La O13 C13 -30.0(4) . . . . ?
N31 La O13 C13 61.2(3) . . . . ?
La La O13 C13 -172.8(4) 3_655 . . . ?
O13 La O13 La 0.0 3_655 . . 3_655 ?
O51 La O13 La 80.01(16) . . . 3_655 ?
O26 La O13 La 46.1(4) . . . 3_655 ?
O41 La O13 La -59.63(18) . . . 3_655 ?
O33 La O13 La -116.23(17) . . . 3_655 ?
N11 La O13 La 158.5(2) . . . 3_655 ?
O32 La O13 La -141.00(15) . . . 3_655 ?
N22 La O13 La 142.84(14) . . . 3_655 ?
N31 La O13 La -126.02(15) . . . 3_655 ?
O13 C13 C14 C15 -177.8(5) . . . . ?
C12 C13 C14 C15 1.5(8) . . . . ?
C13 C14 C15 C16 -0.8(9) . . . . ?
C14 C15 C16 C17 0.8(9) . . . . ?
N11 C12 C17 C18 1.4(8) . . . . ?
C13 C12 C17 C18 -177.6(5) . . . . ?
N11 C12 C17 C16 -178.6(5) . . . . ?
C13 C12 C17 C16 2.4(8) . . . . ?
C15 C16 C17 C18 178.4(6) . . . . ?
C15 C16 C17 C12 -1.5(8) . . . . ?
C12 C17 C18 C19 0.8(9) . . . . ?
C16 C17 C18 C19 -179.2(6) . . . . ?
C17 C18 C19 C20 -1.5(9) . . . . ?
C12 N11 C20 C19 2.3(8) . . . . ?
La N11 C20 C19 -170.3(4) . . . . ?
C12 N11 C20 C21 -177.8(4) . . . . ?
La N11 C20 C21 9.6(6) . . . . ?
C18 C19 C20 N11 -0.1(9) . . . . ?
C18 C19 C20 C21 -179.9(5) . . . . ?
N11 C20 C21 N22 -0.8(7) . . . . ?
C19 C20 C21 N22 179.1(5) . . . . ?
C20 C21 N22 N23 178.6(4) . . . . ?
C20 C21 N22 La -8.0(6) . . . . ?
O13 La N22 C21 126.4(4) 3_655 . . . ?
O51 La N22 C21 94.3(4) . . . . ?
O26 La N22 C21 -178.8(4) . . . . ?
O13 La N22 C21 25.4(5) . . . . ?
O41 La N22 C21 -131.9(4) . . . . ?
O33 La N22 C21 -55.7(4) . . . . ?
N11 La N22 C21 9.0(4) . . . . ?
O32 La N22 C21 -80.9(4) . . . . ?
N31 La N22 C21 -70.3(4) . . . . ?
La La N22 C21 62.9(5) 3_655 . . . ?
O13 La N22 N23 -60.1(4) 3_655 . . . ?
O51 La N22 N23 -92.2(4) . . . . ?
O26 La N22 N23 -5.3(3) . . . . ?
O13 La N22 N23 -161.1(3) . . . . ?
O41 La N22 N23 41.6(4) . . . . ?
O33 La N22 N23 117.8(3) . . . . ?
N11 La N22 N23 -177.5(4) . . . . ?
O32 La N22 N23 92.6(4) . . . . ?
N31 La N22 N23 103.2(3) . . . . ?
La La N22 N23 -123.6(3) 3_655 . . . ?
C21 N22 N23 C24 177.6(5) . . . . ?
La N22 N23 C24 3.9(6) . . . . ?
N22 N23 C24 O26 2.2(7) . . . . ?
N22 N23 C24 N25 -178.6(5) . . . . ?
N25 C24 O26 La 172.4(4) . . . . ?
N23 C24 O26 La -8.5(7) . . . . ?
O13 La O26 C24 159.3(4) 3_655 . . . ?
O51 La O26 C24 82.4(4) . . . . ?
O13 La O26 C24 116.9(5) . . . . ?
O41 La O26 C24 -129.3(4) . . . . ?
O33 La O26 C24 -84.5(4) . . . . ?
N11 La O26 C24 15.2(4) . . . . ?
O32 La O26 C24 -56.8(4) . . . . ?
N22 La O26 C24 7.3(4) . . . . ?
N31 La O26 C24 -71.2(4) . . . . ?
La La O26 C24 148.2(4) 3_655 . . . ?
O13 La N31 O34 45(2) 3_655 . . . ?
O51 La N31 O34 -158(2) . . . . ?
O26 La N31 O34 -64(2) . . . . ?
O13 La N31 O34 113(2) . . . . ?
O41 La N31 O34 -2(2) . . . . ?
O33 La N31 O34 91(2) . . . . ?
N11 La N31 O34 177(2) . . . . ?
O32 La N31 O34 -100(2) . . . . ?
N22 La N31 O34 -123(2) . . . . ?
La La N31 O34 83(2) 3_655 . . . ?
O13 La N31 O32 145.3(3) 3_655 . . . ?
O51 La N31 O32 -58.3(5) . . . . ?
O26 La N31 O32 36.0(3) . . . . ?
O13 La N31 O32 -147.0(3) . . . . ?
O41 La N31 O32 97.8(3) . . . . ?
O33 La N31 O32 -169.2(5) . . . . ?
N11 La N31 O32 -83.4(3) . . . . ?
N22 La N31 O32 -23.1(3) . . . . ?
La La N31 O32 -176.7(3) 3_655 . . . ?
O13 La N31 O33 -45.6(3) 3_655 . . . ?
O51 La N31 O33 110.8(4) . . . . ?
O26 La N31 O33 -154.9(3) . . . . ?
O13 La N31 O33 22.2(3) . . . . ?
O41 La N31 O33 -93.1(3) . . . . ?
N11 La N31 O33 85.8(3) . . . . ?
O32 La N31 O33 169.2(5) . . . . ?
N22 La N31 O33 146.1(3) . . . . ?
La La N31 O33 -7.5(3) 3_655 . . . ?
O34 N31 O32 La 169.7(5) . . . . ?
O33 N31 O32 La -10.3(5) . . . . ?
O13 La O32 N31 -52.3(4) 3_655 . . . ?
O51 La O32 N31 147.8(3) . . . . ?
O26 La O32 N31 -145.2(3) . . . . ?
O13 La O32 N31 37.4(4) . . . . ?
O41 La O32 N31 -72.6(3) . . . . ?
O33 La O32 N31 6.0(3) . . . . ?
N11 La O32 N31 91.5(3) . . . . ?
N22 La O32 N31 154.3(4) . . . . ?
La La O32 N31 4.7(4) 3_655 . . . ?
O34 N31 O33 La -169.6(5) . . . . ?
O32 N31 O33 La 10.5(5) . . . . ?
O13 La O33 N31 142.8(3) 3_655 . . . ?
O51 La O33 N31 -121.1(3) . . . . ?
O26 La O33 N31 31.1(4) . . . . ?
O13 La O33 N31 -156.8(3) . . . . ?
O41 La O33 N31 76.5(3) . . . . ?
N11 La O33 N31 -89.2(3) . . . . ?
O32 La O33 N31 -5.9(3) . . . . ?
N22 La O33 N31 -36.0(3) . . . . ?
La La O33 N31 173.2(3) 3_655 . . . ?
O13 La O41 C42 117.1(5) 3_655 . . . ?
O51 La O41 C42 63.7(6) . . . . ?
O26 La O41 C42 14.9(5) . . . . ?
O13 La O41 C42 173.4(5) . . . . ?
O33 La O41 C42 -128.5(5) . . . . ?
N11 La O41 C42 -103.3(5) . . . . ?
O32 La O41 C42 -75.1(5) . . . . ?
N22 La O41 C42 -27.4(5) . . . . ?
N31 La O41 C42 -101.3(5) . . . . ?
La La O41 C42 144.5(5) 3_655 . . . ?
O13 La O51 C52 -48.3(4) 3_655 . . . ?
O26 La O51 C52 50.7(4) . . . . ?
O13 La O51 C52 -117.5(5) . . . . ?
O41 La O51 C52 3.8(6) . . . . ?
O33 La O51 C52 -151.5(4) . . . . ?
N11 La O51 C52 176.4(5) . . . . ?
O32 La O51 C52 119.9(4) . . . . ?
N22 La O51 C52 113.6(5) . . . . ?
N31 La O51 C52 151.0(4) . . . . ?
La La O51 C52 -83.5(4) 3_655 . . . ?
